data_1519165
loop_
_publ_author_name
'Kurmoo, Mohamed'
'Coles, Simon J.'
'Hursthouse, Michael B.'

_publ_section_title
;
 C26H38CdI4N6O4
;
_journal_name_full 'Crystal Structure Report Archive'
_journal_page_first 759
_journal_year 1996
_chemical_formula_sum 'C26 H38 Cd I4 N6 O4'
_chemical_formula_weight 1118.62
_space_group_IT_number 14
_symmetry_cell_setting monoclinic
_symmetry_space_group_name_Hall '-P 2ybc'
_symmetry_space_group_name_H-M 'P 1 21/c 1'
_atom_sites_solution_hydrogens geom
_atom_sites_solution_primary direct
_atom_sites_solution_secondary difmap
_cell_angle_alpha 90.00
_cell_angle_beta 105.93(2)
_cell_angle_gamma 90.00
_cell_formula_units_Z 4
_cell_length_a 16.249(5)
_cell_length_b 10.8064(10)
_cell_length_c 21.254(5)
_cell_measurement_temperature 150(2)
_cell_volume 3588.7(15)
_computing_structure_refinement 'SHELXL-92 (Sheldrick, 1993)'
_computing_structure_solution 'SHELXS-86 (Sheldrick, 1990)'
_diffrn_ambient_temperature 150(2)
_diffrn_radiation_monochromator graphite
_diffrn_radiation_source 'fine-focus sealed tube'
_diffrn_radiation_type MoK\a
_diffrn_radiation_wavelength 0.71069
_diffrn_reflns_av_R_equivalents 0.1004
_diffrn_reflns_av_sigmaI/netI 0.3436
_diffrn_reflns_limit_h_max 17
_diffrn_reflns_limit_h_min -16
_diffrn_reflns_limit_k_max 12
_diffrn_reflns_limit_k_min -10
_diffrn_reflns_limit_l_max 23
_diffrn_reflns_limit_l_min -24
_diffrn_reflns_number 14367
_diffrn_reflns_theta_max 24.96
_diffrn_reflns_theta_min 1.99
_exptl_absorpt_coefficient_mu 4.087
_exptl_crystal_density_diffrn 2.070
_exptl_crystal_F_000 2112
_exptl_crystal_size_max 0.14
_exptl_crystal_size_mid 0.14
_exptl_crystal_size_min 0.07
_refine_diff_density_max 1.198
_refine_diff_density_min -0.750
_refine_diff_density_rms 0.144
_refine_ls_extinction_method none
_refine_ls_goodness_of_fit_all 0.541
_refine_ls_goodness_of_fit_obs 0.705
_refine_ls_matrix_type full
_refine_ls_number_parameters 380
_refine_ls_number_reflns 5446
_refine_ls_number_restraints 6
_refine_ls_restrained_S_all 0.697
_refine_ls_restrained_S_obs 0.704
_refine_ls_R_factor_all 0.0891
_refine_ls_R_factor_obs 0.0334
_refine_ls_structure_factor_coef Fsqd
_refine_ls_weighting_scheme 'calc w=1/[\s^2^(Fo^2^)+(0.0000P)^2^+0.0000P] where P=(Fo^2^+2Fc^2^)/3'
_refine_ls_wR_factor_all 0.0909
_refine_ls_wR_factor_obs 0.0644
_reflns_number_observed 2787
_reflns_number_total 5457
_reflns_observed_criterion >2sigma(I)
_cod_data_source_file eCrystal-759.cif
_cod_data_source_block s92
_cod_depositor_comments
;
Citation :
Kurmoo, Mohamed and Coles, Simon J. and Hursthouse, Michael B. (1996) 
University of Southampton, Crystal Structure Report Archive. 

More at:
http://ecrystals.chem.soton.ac.uk/759/

The following automatic conversions were performed:

'_symmetry_cell_setting' value 'Monoclinic' changed to 'monoclinic'
according to the built-in table from CIF Core dictionary named
'cif_core.dic' version 2.4.1 from 2010-06-29.

Automatic conversion script
Id: cif_fix_values 3105 2015-03-04 15:46:00Z robertas 
;
_cod_original_sg_symbol_H-M P2(1)/c
_cod_database_code 1519165

loop_
_symmetry_equiv_pos_as_xyz
'x, y, z'
'-x, y+1/2, -z+1/2'
'-x, -y, -z'
'x, -y-1/2, z-1/2'

loop_
_atom_site_aniso_label
_atom_site_aniso_U_11
_atom_site_aniso_U_22
_atom_site_aniso_U_33
_atom_site_aniso_U_23
_atom_site_aniso_U_13
_atom_site_aniso_U_12
Cd1 0.0261(5) 0.0228(4) 0.0184(4) 0.0022(3) 0.0051(4) 0.0042(3)
I1 0.0479(5) 0.0296(4) 0.0199(4) -0.0018(3) 0.0064(4) 0.0117(3)
I2 0.0264(5) 0.0331(4) 0.0556(5) -0.0088(4) 0.0149(4) -0.0032(3)
I3 0.0300(4) 0.0234(4) 0.0192(4) 0.0017(3) 0.0056(3) -0.0004(3)
I4 0.0496(6) 0.0643(5) 0.0281(4) 0.0216(4) 0.0169(4) 0.0369(4)
O1 0.034(5) 0.031(4) 0.008(3) 0.003(3) 0.004(3) 0.005(3)
O2 0.039(5) 0.036(4) 0.012(4) 0.003(3) 0.009(4) -0.001(3)
O3 0.038(5) 0.050(5) 0.062(5) -0.026(4) 0.028(5) -0.025(4)
O4 0.037(5) 0.029(4) 0.027(4) -0.002(3) 0.017(4) -0.013(3)
N1 0.021(5) 0.024(5) 0.014(5) 0.003(4) 0.007(4) 0.006(4)
N2 0.015(5) 0.026(5) 0.012(4) -0.003(4) 0.001(4) 0.002(3)
N3 0.022(5) 0.030(5) 0.027(5) -0.005(4) 0.011(4) -0.007(4)
N4 0.039(6) 0.018(5) 0.018(5) 0.002(4) 0.007(5) 0.011(4)
N5 0.025(6) 0.030(5) 0.033(5) -0.012(4) 0.019(5) -0.006(4)
N6 0.023(5) 0.014(4) 0.020(5) 0.004(4) -0.000(4) 0.004(4)
C1 0.095(10) 0.002(5) 0.021(6) 0.001(4) 0.014(6) 0.010(5)
C2 0.028(7) 0.035(6) 0.007(5) 0.008(5) 0.003(5) 0.007(5)
C3 0.034(7) 0.024(6) 0.007(5) -0.004(4) 0.004(5) -0.001(5)
C4 0.014(6) 0.020(5) 0.009(5) 0.007(4) 0.002(5) -0.003(4)
C5 0.029(7) 0.035(6) 0.008(5) 0.005(5) 0.004(5) 0.003(5)
C6 0.033(7) 0.022(6) 0.006(5) -0.001(4) 0.005(5) -0.001(5)
C7 0.012(6) 0.022(5) 0.012(5) 0.011(5) 0.001(5) 0.000(4)
C8 0.018(6) 0.012(5) 0.025(6) 0.011(4) 0.012(5) 0.004(4)
C9 0.034(7) 0.033(6) 0.018(6) -0.011(5) 0.006(5) -0.009(5)
C10 0.024(7) 0.029(6) 0.038(7) 0.001(5) 0.013(6) 0.004(5)
C11 0.015(6) 0.019(5) 0.020(5) -0.005(4) -0.001(5) 0.005(4)
C12 0.038(8) 0.019(6) 0.035(7) 0.000(5) 0.001(6) -0.001(5)
C13 0.034(7) 0.038(6) 0.018(6) 0.011(5) 0.008(5) -0.009(5)
C14 0.051(8) 0.043(6) 0.009(5) -0.010(5) 0.004(6) 0.017(5)
C15 0.026(7) 0.029(6) 0.022(6) 0.005(5) 0.007(6) 0.006(5)
C16 0.026(7) 0.021(5) 0.027(6) 0.002(5) 0.019(5) -0.001(4)
C17 0.037(7) 0.001(5) 0.022(6) 0.002(4) 0.004(5) 0.005(4)
C18 0.020(7) 0.033(6) 0.015(6) 0.004(5) 0.001(5) 0.004(5)
C19 0.035(8) 0.019(6) 0.030(6) -0.004(5) 0.011(6) 0.003(5)
C20 0.009(6) 0.028(6) 0.014(5) 0.000(4) 0.008(5) -0.007(4)
C21 0.036(7) 0.020(6) 0.017(6) -0.004(4) -0.006(5) 0.000(5)
C22 0.035(8) 0.041(6) 0.031(7) -0.004(5) -0.009(6) -0.003(5)
C23 0.057(9) 0.036(7) 0.084(10) 0.016(6) 0.043(8) -0.003(6)
C24 0.014(6) 0.034(6) 0.010(5) 0.001(5) 0.006(5) -0.000(4)
C25 0.038(8) 0.046(6) 0.018(6) -0.018(5) 0.005(6) -0.013(5)
C26 0.066(9) 0.044(7) 0.022(6) 0.003(5) 0.009(6) -0.010(6)

loop_
_atom_site_label
_atom_site_type_symbol
_atom_site_fract_x
_atom_site_fract_y
_atom_site_fract_z
_atom_site_U_iso_or_equiv
_atom_site_thermal_displace_type
_atom_site_occupancy
_atom_site_calc_flag
_atom_site_refinement_flags
_atom_site_disorder_group
Cd1 Cd 0.74709(5) 0.26802(5) 0.46998(3) 0.0227(2) Uani 1 d . .
I1 I 0.78375(5) 0.06563(5) 0.40080(3) 0.0330(2) Uani 1 d . .
I2 I 0.89606(5) 0.40138(6) 0.52055(4) 0.0377(2) Uani 1 d . .
I3 I 0.68326(4) 0.17254(5) 0.56933(3) 0.0244(2) Uani 1 d . .
I4 I 0.63143(5) 0.41961(6) 0.38241(3) 0.0461(2) Uani 1 d . .
O1 O 0.6273(4) -0.2289(5) 0.5426(3) 0.025(2) Uani 1 d . .
O2 O 0.5945(4) -0.2826(5) 0.7509(3) 0.028(2) Uani 1 d . .
O3 O 1.0203(5) 0.1207(5) 0.6752(4) 0.047(2) Uani 1 d . .
O4 O 0.7743(4) -0.0809(5) 0.6915(3) 0.030(2) Uani 1 d . .
N1 N 0.4730(5) 0.1146(6) 0.6267(4) 0.019(2) Uani 1 d . .
N2 N 0.6291(5) -0.2793(6) 0.5974(4) 0.018(2) Uani 1 d . .
N3 N 0.6153(5) -0.3034(6) 0.6968(4) 0.025(2) Uani 1 d . .
N4 N 0.8840(6) -0.1991(6) 0.4954(4) 0.025(2) Uani 1 d . .
N5 N 0.9559(5) 0.0878(6) 0.6946(4) 0.027(2) Uani 1 d . .
N6 N 0.8388(5) -0.0058(6) 0.7016(3) 0.021(2) Uani 1 d . .
C1 C 0.4283(7) 0.2367(6) 0.6179(4) 0.040(3) Uani 1 d . .
H1A H 0.3809(23) 0.2333(18) 0.6367(25) 0.059 Uiso 1 calc R .
H1B H 0.4077(32) 0.2551(25) 0.5721(4) 0.059 Uiso 1 calc R .
H1C H 0.4675(12) 0.3000(10) 0.6393(24) 0.059 Uiso 1 calc R .
C2 C 0.4554(6) 0.0355(8) 0.5749(4) 0.024(2) Uani 1 d . .
H2 H 0.4157(6) 0.0569(8) 0.5358(4) 0.028 Uiso 1 calc R .
C3 C 0.4972(6) -0.0769(7) 0.5810(4) 0.022(2) Uani 1 d . .
H3 H 0.4867(6) -0.1302(7) 0.5453(4) 0.026 Uiso 1 calc R .
C4 C 0.5547(6) -0.1115(7) 0.6398(4) 0.014(2) Uani 1 d . .
C5 C 0.5678(6) -0.0281(8) 0.6918(4) 0.024(2) Uani 1 d . .
H5 H 0.6057(6) -0.0482(8) 0.7319(4) 0.029 Uiso 1 calc R .
C6 C 0.5257(6) 0.0830(7) 0.6844(4) 0.020(2) Uani 1 d . .
H6 H 0.5339(6) 0.1366(7) 0.7198(4) 0.025 Uiso 1 calc R .
C7 C 0.5993(6) -0.2288(8) 0.6442(4) 0.016(2) Uani 1 d . .
C8 C 0.6586(6) -0.4116(7) 0.6139(4) 0.017(2) Uani 1 d . .
C9 C 0.5870(6) -0.4903(7) 0.5735(4) 0.028(3) Uani 1 d . .
H9A H 0.6019(15) -0.5761(8) 0.5807(19) 0.043 Uiso 1 calc R .
H9B H 0.5779(21) -0.4710(32) 0.5280(4) 0.043 Uiso 1 calc R .
H9C H 0.5356(10) -0.4740(34) 0.5860(17) 0.043 Uiso 1 calc R .
C10 C 0.7374(6) -0.4378(8) 0.5956(5) 0.030(3) Uani 1 d . .
H10A H 0.7543(19) -0.5220(16) 0.6064(23) 0.044 Uiso 1 calc R .
H10B H 0.7820(10) -0.3833(32) 0.6190(18) 0.044 Uiso 1 calc R .
H10C H 0.7276(10) -0.4253(44) 0.5494(6) 0.044 Uiso 1 calc R .
C11 C 0.6681(6) -0.4149(7) 0.6901(4) 0.019(2) Uani 1 d . .
C12 C 0.7576(6) -0.3895(7) 0.7320(5) 0.032(3) Uani 1 d . .
H12A H 0.7929(10) -0.4607(19) 0.7320(20) 0.049 Uiso 1 calc R .
H12B H 0.7561(7) -0.3720(45) 0.7760(7) 0.049 Uiso 1 calc R .
H12C H 0.7808(13) -0.3196(30) 0.7149(15) 0.049 Uiso 1 calc R .
C13 C 0.6302(6) -0.5286(7) 0.7128(4) 0.030(3) Uani 1 d . .
H13A H 0.6355(31) -0.5219(24) 0.7588(7) 0.045 Uiso 1 calc R .
H13B H 0.6602(24) -0.6009(9) 0.7049(25) 0.045 Uiso 1 calc R .
H13C H 0.5708(11) -0.5353(29) 0.6893(19) 0.045 Uiso 1 calc R .
C14 C 0.8772(6) -0.2647(8) 0.4313(4) 0.035(3) Uani 1 d . .
H14A H 0.9336(6) -0.2812(44) 0.4272(12) 0.053 Uiso 1 calc R .
H14B H 0.8468(31) -0.2132(23) 0.3957(4) 0.053 Uiso 1 calc R .
H14C H 0.8470(30) -0.3412(25) 0.4304(12) 0.053 Uiso 1 calc R .
C15 C 0.9581(7) -0.1424(7) 0.5281(5) 0.026(2) Uani 1 d . .
H15 H 1.0057(7) -0.1496(7) 0.5120(5) 0.031 Uiso 1 calc R .
C16 C 0.9648(6) -0.0760(7) 0.5830(4) 0.023(2) Uani 1 d . .
H16 H 1.0163(6) -0.0389(7) 0.6052(4) 0.027 Uiso 1 calc R .
C17 C 0.8916(6) -0.0645(7) 0.6058(4) 0.021(2) Uani 1 d U .
C18 C 0.8173(6) -0.1228(7) 0.5719(4) 0.023(2) Uani 1 d . .
H18 H 0.7692(6) -0.1192(7) 0.5875(4) 0.028 Uiso 1 calc R .
C19 C 0.8139(7) -0.1865(7) 0.5151(5) 0.027(3) Uani 1 d . .
H19 H 0.7625(7) -0.2206(7) 0.4907(5) 0.033 Uiso 1 calc R .
C20 C 0.8953(6) 0.0013(8) 0.6656(4) 0.016(2) Uani 1 d . .
C21 C 0.9367(6) 0.1496(7) 0.7513(4) 0.027(3) Uani 1 d . .
C22 C 1.0163(6) 0.1554(8) 0.8066(5) 0.039(3) Uani 1 d . .
H22A H 1.0029(8) 0.1862(47) 0.8450(8) 0.059 Uiso 1 calc R .
H22B H 1.0568(14) 0.2097(40) 0.7952(11) 0.059 Uiso 1 calc R .
H22C H 1.0406(20) 0.0741(12) 0.8151(18) 0.059 Uiso 1 calc R .
C23 C 0.9078(7) 0.2852(8) 0.7287(6) 0.055(4) Uani 1 d . .
H23A H 0.8905(44) 0.3270(23) 0.7629(15) 0.082 Uiso 1 calc R .
H23B H 0.8606(30) 0.2823(8) 0.6899(21) 0.082 Uiso 1 calc R .
H23C H 0.9547(15) 0.3289(22) 0.7196(34) 0.082 Uiso 1 calc R .
C24 C 0.8622(6) 0.0721(8) 0.7626(4) 0.019(2) Uani 1 d . .
C25 C 0.7823(6) 0.1458(8) 0.7673(4) 0.034(3) Uani 1 d . .
H25A H 0.7987(9) 0.2059(34) 0.8017(17) 0.052 Uiso 1 calc R .
H25B H 0.7411(16) 0.0900(10) 0.7765(26) 0.052 Uiso 1 calc R .
H25C H 0.7574(20) 0.1872(40) 0.7265(10) 0.052 Uiso 1 calc R .
C26 C 0.8893(7) -0.0170(8) 0.8205(4) 0.045(3) Uani 1 d . .
H26A H 0.9089(38) 0.0295(8) 0.8604(5) 0.067 Uiso 1 calc R .
H26B H 0.9347(27) -0.0691(39) 0.8151(16) 0.067 Uiso 1 calc R .
H26C H 0.8414(12) -0.0672(40) 0.8225(18) 0.067 Uiso 1 calc R .

loop_
_atom_type_symbol
_atom_type_description
_atom_type_scat_dispersion_real
_atom_type_scat_dispersion_imag
_atom_type_scat_source
C C 0.0033 0.0016 'International Tables Vol C Tables 4.2.6.8 and 6.1.1.4'
H H 0.0000 0.0000 'International Tables Vol C Tables 4.2.6.8 and 6.1.1.4'
O O 0.0106 0.0060 'International Tables Vol C Tables 4.2.6.8 and 6.1.1.4'
N N 0.0061 0.0033 'International Tables Vol C Tables 4.2.6.8 and 6.1.1.4'
I I -0.4742 1.8119 'International Tables Vol C Tables 4.2.6.8 and 6.1.1.4'
Cd Cd -0.8075 1.2024 'International Tables Vol C Tables 4.2.6.8 and 6.1.1.4'

loop_
_geom_angle_atom_site_label_1
_geom_angle_atom_site_label_2
_geom_angle_atom_site_label_3
_geom_angle
_geom_angle_site_symmetry_1
_geom_angle_site_symmetry_3
I2 Cd1 I4 108.11(3) . .
I2 Cd1 I1 108.81(3) . .
I4 Cd1 I1 108.15(3) . .
I2 Cd1 I3 111.43(4) . .
I4 Cd1 I3 113.57(4) . .
I1 Cd1 I3 106.63(3) . .
C6 N1 C2 121.5(7) . .
C6 N1 C1 120.7(7) . .
C2 N1 C1 117.8(7) . .
O1 N2 C7 125.5(7) . .
O1 N2 C8 122.6(7) . .
C7 N2 C8 111.7(7) . .
O2 N3 C7 126.3(7) . .
O2 N3 C11 120.8(7) . .
C7 N3 C11 112.7(7) . .
C19 N4 C15 120.7(8) . .
C19 N4 C14 118.4(9) . .
C15 N4 C14 120.4(9) . .
O3 N5 C20 126.3(7) . .
O3 N5 C21 120.8(7) . .
C20 N5 C21 112.8(8) . .
O4 N6 C20 126.0(7) . .
O4 N6 C24 119.6(7) . .
C20 N6 C24 114.1(7) . .
N1 C2 C3 119.3(8) . .
C2 C3 C4 120.8(8) . .
C5 C4 C3 117.2(8) . .
C5 C4 C7 123.3(8) . .
C3 C4 C7 119.5(8) . .
C6 C5 C4 120.9(9) . .
N1 C6 C5 120.3(8) . .
N3 C7 N2 110.3(7) . .
N3 C7 C4 123.8(8) . .
N2 C7 C4 125.9(8) . .
C10 C8 C9 109.5(7) . .
C10 C8 N2 111.4(7) . .
C9 C8 N2 104.7(7) . .
C10 C8 C11 114.9(8) . .
C9 C8 C11 114.4(7) . .
N2 C8 C11 101.2(6) . .
N3 C11 C12 106.3(7) . .
N3 C11 C13 109.0(7) . .
C12 C11 C13 111.7(7) . .
N3 C11 C8 100.4(6) . .
C12 C11 C8 114.1(7) . .
C13 C11 C8 114.3(7) . .
C16 C15 N4 122.1(9) . .
C15 C16 C17 118.0(9) . .
C18 C17 C16 118.8(8) . .
C18 C17 C20 120.3(9) . .
C16 C17 C20 120.8(9) . .
C19 C18 C17 120.4(10) . .
N4 C19 C18 119.8(10) . .
N6 C20 N5 107.3(8) . .
N6 C20 C17 127.0(8) . .
N5 C20 C17 125.7(8) . .
N5 C21 C22 109.1(8) . .
N5 C21 C24 103.3(7) . .
C22 C21 C24 116.6(8) . .
N5 C21 C23 106.5(7) . .
C22 C21 C23 108.8(7) . .
C24 C21 C23 111.8(8) . .
N6 C24 C26 106.9(7) . .
N6 C24 C21 101.1(7) . .
C26 C24 C21 113.7(8) . .
N6 C24 C25 109.0(7) . .
C26 C24 C25 109.5(7) . .
C21 C24 C25 116.0(7) . .

loop_
_geom_bond_atom_site_label_1
_geom_bond_atom_site_label_2
_geom_bond_distance
_geom_bond_site_symmetry_2
Cd1 I2 2.7682(12) .
Cd1 I4 2.7855(11) .
Cd1 I1 2.7894(9) .
Cd1 I3 2.7931(11) .
O1 N2 1.278(8) .
O2 N3 1.303(8) .
O3 N5 1.278(9) .
O4 N6 1.296(8) .
N1 C6 1.333(10) .
N1 C2 1.362(10) .
N1 C1 1.492(9) .
N2 C7 1.336(10) .
N2 C8 1.518(10) .
N3 C7 1.344(10) .
N3 C11 1.509(10) .
N4 C19 1.325(11) .
N4 C15 1.360(11) .
N4 C14 1.512(10) .
N5 C20 1.375(10) .
N5 C21 1.483(11) .
N6 C20 1.349(10) .
N6 C24 1.505(10) .
C2 C3 1.379(10) .
C3 C4 1.392(11) .
C4 C5 1.395(11) .
C4 C7 1.450(11) .
C5 C6 1.369(11) .
C8 C10 1.464(11) .
C8 C9 1.506(11) .
C8 C11 1.583(12) .
C11 C12 1.507(12) .
C11 C13 1.513(10) .
C15 C16 1.349(11) .
C16 C17 1.408(12) .
C17 C18 1.377(12) .
C17 C20 1.442(11) .
C18 C19 1.377(11) .
C21 C22 1.491(12) .
C21 C24 1.545(12) .
C21 C23 1.572(11) .
C24 C26 1.529(11) .
C24 C25 1.549(12) .
